data_1515708
loop_
_publ_author_name
'Kikuchi, Azusa'
'Saito, Haruo'
'Mori, Masao'
'Yagi, Mikio'

_publ_section_title
;
 Photoexcited triplet states of new UV absorbers, cinnamic acid
 2-methylphenyl esters.
;
_journal_issue 12
_journal_name_full
'Photochemical &amp; photobiological sciences : Official journal of the European Photochemistry Association and the European Society for Photobiology'
_journal_page_first 1902
_journal_page_last 1909
_journal_paper_doi 10.1039/c1pp05168g
_journal_volume 10
_journal_year 2011
_chemical_formula_sum 'C17 H16 O3'
_chemical_formula_weight 268.30
_chemical_name_systematic
;

?

;
_space_group_IT_number 14
_symmetry_cell_setting monoclinic
_symmetry_space_group_name_Hall '-P 2ybc'
_symmetry_space_group_name_H-M 'P 1 21/c 1'
_atom_sites_solution_hydrogens geom
_atom_sites_solution_primary direct
_atom_sites_solution_secondary difmap
_audit_creation_method SHELXL-97
_cell_angle_alpha 90.00
_cell_angle_beta 104.894(13)
_cell_angle_gamma 90.00
_cell_formula_units_Z 4
_cell_length_a 11.979(13)
_cell_length_b 7.958(8)
_cell_length_c 15.235(16)
_cell_measurement_reflns_used 3597
_cell_measurement_temperature 90
_cell_measurement_theta_max 25.29
_cell_measurement_theta_min 2.56
_cell_volume 1404(3)
_computing_cell_refinement 'Bruker SAINT'
_computing_data_collection 'Bruker APEX2'
_computing_data_reduction 'Bruker SAINT'
_computing_molecular_graphics 'Bruker SHELXTL'
_computing_publication_material 'Bruker SHELXTL'
_computing_structure_refinement 'SHELXL-97 (Sheldrick, 1997)'
_computing_structure_solution 'SHELXS-97 (Sheldrick, 1990)'
_diffrn_ambient_temperature 90
_diffrn_detector_area_resol_mean 8.333
_diffrn_measured_fraction_theta_full 0.987
_diffrn_measured_fraction_theta_max 0.987
_diffrn_measurement_device_type 'Bruker APEX-II CCD'
_diffrn_measurement_method '\f and \w scans'
_diffrn_radiation_monochromator graphite
_diffrn_radiation_source 'fine-focus sealed tube'
_diffrn_radiation_type MoK\a
_diffrn_radiation_wavelength 0.71073
_diffrn_reflns_av_R_equivalents 0.0211
_diffrn_reflns_av_sigmaI/netI 0.0265
_diffrn_reflns_limit_h_max 14
_diffrn_reflns_limit_h_min -8
_diffrn_reflns_limit_k_max 9
_diffrn_reflns_limit_k_min -7
_diffrn_reflns_limit_l_max 18
_diffrn_reflns_limit_l_min -18
_diffrn_reflns_number 6437
_diffrn_reflns_theta_full 25.39
_diffrn_reflns_theta_max 25.39
_diffrn_reflns_theta_min 1.76
_diffrn_standards_number 0
_exptl_absorpt_coefficient_mu 0.086
_exptl_absorpt_correction_T_max 0.9746
_exptl_absorpt_correction_T_min 0.9663
_exptl_absorpt_correction_type empirical
_exptl_absorpt_process_details 'SADABS Sheldrick 1996'
_exptl_crystal_colour colorless
_exptl_crystal_density_diffrn 1.270
_exptl_crystal_density_method 'not measured'
_exptl_crystal_description block
_exptl_crystal_F_000 568
_exptl_crystal_size_max 0.40
_exptl_crystal_size_mid 0.40
_exptl_crystal_size_min 0.30
_refine_diff_density_max 0.160
_refine_diff_density_min -0.218
_refine_diff_density_rms 0.034
_refine_ls_extinction_method none
_refine_ls_goodness_of_fit_ref 1.029
_refine_ls_hydrogen_treatment mixed
_refine_ls_matrix_type full
_refine_ls_number_parameters 245
_refine_ls_number_reflns 2556
_refine_ls_number_restraints 0
_refine_ls_restrained_S_all 1.029
_refine_ls_R_factor_all 0.0381
_refine_ls_R_factor_gt 0.0315
_refine_ls_shift/su_max 0.000
_refine_ls_shift/su_mean 0.000
_refine_ls_structure_factor_coef Fsqd
_refine_ls_weighting_details 'calc w=1/[\s^2^(Fo^2^)+(0.0438P)^2^+0.2862P] where P=(Fo^2^+2Fc^2^)/3'
_refine_ls_weighting_scheme calc
_refine_ls_wR_factor_gt 0.0805
_refine_ls_wR_factor_ref 0.0856
_reflns_number_gt 2188
_reflns_number_total 2556
_reflns_threshold_expression >2sigma(I)
_cod_data_source_file c1pp05168g.txt
_cod_data_source_block p2(1)_c
_cod_depositor_comments
;
The following automatic conversions were performed:

'_symmetry_cell_setting' value 'Monoclinic' changed to 'monoclinic'
according to
/usr/data/users/saulius/automatic-downloads/retrospective/RSC/lib/dictionaries/cif_core.dic
dictionary named 'cif_core.dic' version 2.4.2 from 2011-04-26.

Automatic conversion script
Id: cif_fix_values 2281 2013-09-26 08:29:07Z andrius 
;
_cod_original_cell_volume 1403(3)
_cod_original_sg_symbol_H-M P2(1)/c
_cod_database_code 1515708

loop_
_symmetry_equiv_pos_as_xyz
'x, y, z'
'-x, y+1/2, -z+1/2'
'-x, -y, -z'
'x, -y-1/2, z-1/2'

loop_
_atom_site_label
_atom_site_type_symbol
_atom_site_fract_x
_atom_site_fract_y
_atom_site_fract_z
_atom_site_U_iso_or_equiv
_atom_site_adp_type
_atom_site_occupancy
_atom_site_symmetry_multiplicity
_atom_site_calc_flag
O1 O 0.82362(7) 0.19379(10) 0.99686(5) 0.0263(2) Uani 1 1 d
O3 O 0.30758(7) 0.38389(9) 0.47017(5) 0.0277(2) Uani 1 1 d
O2 O 0.38133(7) 0.12534(10) 0.46388(5) 0.0296(2) Uani 1 1 d
C1 C 0.74539(10) 0.19456(13) 0.91324(7) 0.0226(3) Uani 1 1 d
C2 C 0.56869(10) 0.27623(13) 0.80583(8) 0.0229(3) Uani 1 1 d
C3 C 0.59755(9) 0.18295(13) 0.73624(7) 0.0217(2) Uani 1 1 d
C4 C 0.70161(10) 0.09118(13) 0.75855(8) 0.0233(3) Uani 1 1 d
C5 C 0.52402(10) 0.17667(13) 0.64262(7) 0.0219(3) Uani 1 1 d
C6 C 0.64109(10) 0.28211(13) 0.89383(8) 0.0236(3) Uani 1 1 d
C7 C 0.23771(10) 0.35786(13) 0.38030(8) 0.0246(3) Uani 1 1 d
C8 C 0.44100(10) 0.28484(14) 0.60199(8) 0.0235(3) Uani 1 1 d
C9 C 0.27920(11) 0.40962(14) 0.30744(8) 0.0277(3) Uani 1 1 d
C10 C 0.06115(11) 0.26837(16) 0.28026(8) 0.0301(3) Uani 1 1 d
C11 C 0.77527(10) 0.09851(14) 0.84519(8) 0.0242(3) Uani 1 1 d
C12 C 0.12892(10) 0.28704(14) 0.36987(8) 0.0264(3) Uani 1 1 d
C13 C 0.10058(11) 0.31959(16) 0.20574(8) 0.0306(3) Uani 1 1 d
C14 C 0.20941(11) 0.39075(15) 0.21899(8) 0.0294(3) Uani 1 1 d
C15 C 0.37692(9) 0.25211(13) 0.50699(8) 0.0226(3) Uani 1 1 d
C16 C 0.78814(11) 0.27077(16) 1.07073(8) 0.0279(3) Uani 1 1 d
C17 C 0.08650(12) 0.23482(19) 0.45127(9) 0.0346(3) Uani 1 1 d
H4 H 0.6194(11) 0.3472(15) 0.9403(9) 0.026(3) Uiso 1 1 d
H9 H 0.7146(12) 0.2223(15) 1.0763(9) 0.028(3) Uiso 1 1 d
H2 H 0.5393(10) 0.0876(15) 0.6056(8) 0.023(3) Uiso 1 1 d
H8 H 0.7790(11) 0.3937(18) 1.0620(9) 0.035(4) Uiso 1 1 d
H6 H 0.7195(11) 0.0225(16) 0.7117(8) 0.026(3) Uiso 1 1 d
H5 H 0.8479(11) 0.0345(15) 0.8608(8) 0.026(3) Uiso 1 1 d
H7 H 0.8488(12) 0.2459(17) 1.1252(10) 0.035(4) Uiso 1 1 d
H11 H 0.3570(12) 0.4571(16) 0.3187(9) 0.033(3) Uiso 1 1 d
H13 H -0.0168(13) 0.2185(17) 0.2712(9) 0.035(4) Uiso 1 1 d
H3 H 0.4953(11) 0.3365(16) 0.7920(8) 0.028(3) Uiso 1 1 d
H1 H 0.4210(11) 0.3853(16) 0.6305(8) 0.027(3) Uiso 1 1 d
H12 H 0.0509(13) 0.3054(18) 0.1445(11) 0.046(4) Uiso 1 1 d
H10 H 0.2375(12) 0.4279(17) 0.1666(10) 0.037(4) Uiso 1 1 d
H14 H 0.1381(13) 0.1543(19) 0.4908(10) 0.046(4) Uiso 1 1 d
H15 H 0.0792(14) 0.333(2) 0.4905(12) 0.058(5) Uiso 1 1 d
H16 H 0.0097(15) 0.188(2) 0.4318(11) 0.057(5) Uiso 1 1 d

loop_
_atom_site_aniso_label
_atom_site_aniso_U_11
_atom_site_aniso_U_22
_atom_site_aniso_U_33
_atom_site_aniso_U_23
_atom_site_aniso_U_13
_atom_site_aniso_U_12
O1 0.0226(4) 0.0335(4) 0.0218(4) 0.0002(3) 0.0042(3) -0.0007(3)
O3 0.0311(5) 0.0245(4) 0.0232(4) -0.0038(3) -0.0010(3) 0.0066(3)
O2 0.0350(5) 0.0257(4) 0.0255(4) -0.0049(3) 0.0029(4) 0.0061(3)
C1 0.0229(6) 0.0225(5) 0.0218(6) 0.0033(4) 0.0047(5) -0.0051(4)
C2 0.0233(6) 0.0208(5) 0.0248(6) 0.0014(4) 0.0065(5) 0.0009(5)
C3 0.0245(6) 0.0190(5) 0.0223(6) 0.0014(4) 0.0075(5) -0.0023(4)
C4 0.0275(6) 0.0217(5) 0.0229(6) 0.0007(4) 0.0106(5) -0.0001(4)
C5 0.0246(6) 0.0203(5) 0.0230(6) -0.0019(4) 0.0099(5) -0.0025(4)
C6 0.0270(6) 0.0222(5) 0.0228(6) -0.0019(4) 0.0088(5) -0.0015(5)
C7 0.0278(6) 0.0215(5) 0.0222(6) -0.0023(4) 0.0022(5) 0.0065(5)
C8 0.0266(6) 0.0222(5) 0.0224(6) -0.0031(4) 0.0077(5) -0.0001(4)
C9 0.0277(6) 0.0238(6) 0.0314(7) -0.0007(5) 0.0071(5) 0.0007(5)
C10 0.0241(6) 0.0382(7) 0.0271(7) 0.0001(5) 0.0053(5) 0.0009(5)
C11 0.0221(6) 0.0251(5) 0.0262(6) 0.0038(4) 0.0078(5) 0.0011(5)
C12 0.0279(6) 0.0280(6) 0.0240(6) -0.0001(5) 0.0077(5) 0.0064(5)
C13 0.0294(7) 0.0386(7) 0.0220(6) -0.0005(5) 0.0033(5) 0.0040(5)
C14 0.0336(7) 0.0311(6) 0.0252(6) 0.0027(5) 0.0104(5) 0.0032(5)
C15 0.0229(6) 0.0212(5) 0.0247(6) 0.0000(4) 0.0082(5) 0.0011(4)
C16 0.0291(7) 0.0315(6) 0.0221(6) -0.0010(5) 0.0047(5) -0.0029(5)
C17 0.0317(7) 0.0468(8) 0.0267(7) 0.0030(6) 0.0102(6) 0.0048(6)

loop_
_atom_type_symbol
_atom_type_description
_atom_type_scat_dispersion_real
_atom_type_scat_dispersion_imag
_atom_type_scat_source
C C 0.0033 0.0016 'International Tables Vol C Tables 4.2.6.8 and 6.1.1.4'
H H 0.0000 0.0000 'International Tables Vol C Tables 4.2.6.8 and 6.1.1.4'
O O 0.0106 0.0060 'International Tables Vol C Tables 4.2.6.8 and 6.1.1.4'

loop_
_geom_angle_atom_site_label_1
_geom_angle_atom_site_label_2
_geom_angle_atom_site_label_3
_geom_angle
C1 O1 C16 117.09(11)
C15 O3 C7 115.35(9)
O1 C1 C6 124.01(11)
O1 C1 C11 116.03(12)
C6 C1 C11 119.95(11)
C6 C2 C3 121.86(12)
C6 C2 H3 119.6(7)
C3 C2 H3 118.6(7)
C2 C3 C4 117.69(11)
C2 C3 C5 123.08(12)
C4 C3 C5 119.22(10)
C11 C4 C3 120.97(11)
C11 C4 H6 121.3(7)
C3 C4 H6 117.7(7)
C8 C5 C3 127.86(11)
C8 C5 H2 115.9(7)
C3 C5 H2 116.2(7)
C1 C6 C2 119.21(11)
C1 C6 H4 120.5(7)
C2 C6 H4 120.2(7)
C9 C7 C12 123.07(11)
C9 C7 O3 118.82(12)
C12 C7 O3 118.07(11)
C5 C8 C15 118.45(11)
C5 C8 H1 124.2(7)
C15 C8 H1 117.3(7)
C7 C9 C14 119.30(13)
C7 C9 H11 119.6(8)
C14 C9 H11 121.1(8)
C13 C10 C12 121.78(13)
C13 C10 H13 120.4(8)
C12 C10 H13 117.8(8)
C4 C11 C1 120.26(12)
C4 C11 H5 121.0(7)
C1 C11 H5 118.7(7)
C7 C12 C10 116.37(11)
C7 C12 C17 121.29(11)
C10 C12 C17 122.34(13)
C14 C13 C10 120.12(12)
C14 C13 H12 120.3(9)
C10 C13 H12 119.5(9)
C13 C14 C9 119.36(12)
C13 C14 H10 120.4(8)
C9 C14 H10 120.2(8)
O2 C15 O3 121.54(12)
O2 C15 C8 126.42(11)
O3 C15 C8 112.03(10)
O1 C16 H9 110.6(7)
O1 C16 H8 111.1(8)
H9 C16 H8 109.2(11)
O1 C16 H7 105.9(8)
H9 C16 H7 109.6(11)
H8 C16 H7 110.4(11)
C12 C17 H14 113.0(9)
C12 C17 H15 112.1(10)
H14 C17 H15 106.2(13)
C12 C17 H16 110.4(10)
H14 C17 H16 109.5(13)
H15 C17 H16 105.3(14)

loop_
_geom_bond_atom_site_label_1
_geom_bond_atom_site_label_2
_geom_bond_distance
O1 C1 1.3739(17)
O1 C16 1.4382(18)
O3 C15 1.3656(16)
O3 C7 1.4244(18)
O2 C15 1.2123(16)
C1 C6 1.394(2)
C1 C11 1.4064(19)
C2 C6 1.398(2)
C2 C3 1.4082(19)
C2 H3 0.976(13)
C3 C4 1.4088(19)
C3 C5 1.472(2)
C4 C11 1.388(2)
C4 H6 0.967(13)
C5 C8 1.3404(18)
C5 H2 0.952(12)
C6 H4 0.965(13)
C7 C9 1.390(2)
C7 C12 1.391(2)
C8 C15 1.477(2)
C8 H1 0.969(13)
C9 C14 1.399(2)
C9 H11 0.980(14)
C10 C13 1.398(2)
C10 C12 1.405(2)
C10 H13 0.991(15)
C11 H5 0.983(13)
C12 C17 1.514(2)
C13 C14 1.388(2)
C13 H12 0.976(16)
C14 H10 0.988(14)
C16 H9 0.985(14)
C16 H8 0.990(14)
C16 H7 0.972(15)
C17 H14 0.981(16)
C17 H15 0.999(18)
C17 H16 0.967(18)
